data_2101850
loop_
_publ_author_name
'Rae, A. D.'
'Craig, D. C.'
'Dance, I. G.'
'Scudder, M. L.'
'Dean, P. A. W.'
'Kmetic, M. A.'
'Payne, N. C.'
'Vittal, J. J.'

_publ_section_title
;
 The Pseudo-Symmetric Structure of Pb(SPh)~2~
;
_journal_issue 3
_journal_name_full 'Acta Crystallographica Section B'
_journal_page_first 457
_journal_page_last 465
_journal_paper_doi 10.1107/S0108768196015819
_journal_volume 53
_journal_year 1997
_chemical_formula_sum 'C12 H10 Pb S2'
_chemical_formula_weight 425.5
_symmetry_cell_setting monoclinic
_symmetry_space_group_name_H-M 'C 1 1 21/d'
_atom_type_scat_source IntTabIV
_cell_angle_alpha 90.0
_cell_angle_beta 90.0
_cell_angle_gamma 90.0
_cell_formula_units_Z 16
_cell_length_a 54.060(10)
_cell_length_b 11.4680(10)
_cell_length_c 7.4387(8)
_cell_measurement_reflns_used 21
_cell_measurement_temperature 294
_cell_measurement_theta_max 20
_cell_measurement_theta_min 15
_cell_volume 4611.7(11)
_diffrn_measurement_device CAD-4
_diffrn_measurement_method \q/2q
_diffrn_radiation_type MoK\a
_diffrn_radiation_wavelength 0.71073
_diffrn_reflns_number 2338
_diffrn_reflns_theta_max 25
_diffrn_standards_decay_% 0
_diffrn_standards_interval_time 2000s
_diffrn_standards_number 1
_exptl_absorpt_coefficient_mu 15.06
_exptl_absorpt_correction_T_max 0.48
_exptl_absorpt_correction_T_min 0.08
_exptl_absorpt_correction_type
;
de Meulanaer \& Tompa (1965)
;
_exptl_crystal_colour yellow
_exptl_crystal_density_diffrn 2.45
_exptl_crystal_description 'thin plates'
_exptl_crystal_F_000 7584
_exptl_crystal_size_max 0.41
_exptl_crystal_size_mid 0.18
_exptl_crystal_size_min 0.03
_refine_diff_density_max 4.5
_refine_diff_density_min -3.5
_refine_ls_goodness_of_fit_obs 2.56
_refine_ls_hydrogen_treatment 'part of rigid body phenyl'
_refine_ls_number_parameters 54
_refine_ls_number_reflns 1531
_refine_ls_R_factor_obs 0.057
_refine_ls_shift/esd_max 0.12
_refine_ls_structure_factor_coef 'see text'
_refine_ls_weighting_details 'w = 1/\s^2^(F~o~)'
_refine_ls_weighting_scheme calc
_refine_ls_wR_factor_obs 0.078
_reflns_number_observed 1531
_reflns_number_total 2228
_reflns_observed_criterion I>3\s(I)
_cod_data_source_file br0034.cif
_cod_data_source_block br0034_structure_1_of_1
_cod_depositor_comments
;
The following automatic conversions were performed:

'_refine_ls_weighting_scheme' value 'w = 1/\s^2^(F~o~)' was changed
to 'calc'. New tag '_refine_ls_weighting_details' was created. The
value of the new tag was set to 'w = 1/\s^2^(F~o~)'.

Automatic conversion script
Id: cif_fix_values 3143 2015-03-26 13:38:13Z robertas 
;
_cod_original_cell_volume 4611.0(10)
_cod_original_formula_sum 'C12 H10 Pb1 S2'
_cod_database_code 2101850

loop_
_atom_site_label
_atom_site_fract_x
_atom_site_fract_y
_atom_site_fract_z
_atom_site_U_iso_or_equiv
Pb .12125(2) .45092(6) .08844(9) .029
S1 .15290(10) .4227(4) -.2125(6) .027
S2 .10470(10) .2320(4) .0133(8) .038
C11 .1773(2) .3226(10) -.1657(18) .028
C12 .1737(2) .2150(11) -.0819(17) .032
C13 .1940(3) .1441(10) -.0427(18) .035
C14 .2179(2) .1809(12) -.087(2) .036
C15 .2214(2) .2885(13) -.171(2) .036
C16 .2011(2) .3594(9) -.2104(19) .032
C21 .0738(2) .2452(12) -.064(2) .039
C22 .0652(2) .3424(10) -.158(2) .040
C23 .0405(2) .3482(10) -.212(2) .043
C24 .0244(2) .2569(13) -.173(3) .045
C25 .0329(2) .1597(11) -.078(3) .043
C26 .0576(3) .1538(10) -.024(2) .040
HC12 .1567 .1887 -.0499 ?
HC13 .1915 .0671 .0174 ?
HC14 .2324 .1300 -.0593 ?
HC15 .2385 .3148 -.2033 ?
HC16 .2037 .4364 -.2705 ?
HC22 .0768 .4077 -.1867 ?
HC23 .0344 .4178 -.2801 ?
HC24 .0067 .2611 -.2113 ?
HC25 .0213 .0942 -.0491 ?
HC26 .0679 .0957 .0435 ?
Pb' .12125(2) .29908(6) .58844(9) .029
S1' .15290(10) .3273(4) .2875(6) .027
S2' .10470(10) .5180(4) .5133(8) .038
C11' .1773(2) .4274(10) .3343(18) .028
C12' .1737(2) .5350(11) .4181(17) .032
C13' .1940(3) .6059(10) .4573(18) .035
C14' .2179(2) .5691(12) .413(2) .036
C15' .2214(2) .4615(13) .329(2) .036
C16' .2011(2) .3906(9) .2896(19) .032
C21' .0738(2) .5048(12) .437(2) .039
C22' .0652(2) .4076(10) .342(2) .040
C23' .0405(2) .4018(10) .288(2) .043
C24' .0244(2) .4931(13) .328(3) .045
C25' .0329(2) .5903(11) .412(3) .043
C26' .0576(3) .5962(10) .477(2) .040
HC12' .1567 .5613 .4501 ?
HC13' .1915 .6829 .5174 ?
HC14' .2324 .6200 .4407 ?
HC15' .2385 .4352 .2967 ?
HC16' .2037 .3136 .2295 ?
HC22' .0768 .3423 .3133 ?
HC23' .0344 .3322 .2199 ?
HC24' .0067 .4889 .2887 ?
HC25' .0213 .6558 .4509 ?
HC26' .0679 .6543 .5435 ?
